data_2011858
loop_
_publ_author_name
'Sato, Shoichi'
'Kino, Yoshihiro'
'Shibata, Atsushi'
'Nakamura, Masaru'
'Krauns, Christian'
'Shiohara, Yuh'

_publ_section_title
;
 Tetragonal SmBa~2~Cu~3~O~7{-~<i>x</i>} [<i>x</i>~=~0.74(4)]
;
_journal_issue 4
_journal_name_full 'Acta Crystallographica Section C'
_journal_page_first 341
_journal_page_last 343
_journal_paper_doi 10.1107/S0108270100020242
_journal_volume 57
_journal_year 2001
_chemical_formula_moiety 'Sm Ba2 Cu3 O6.26'
_chemical_formula_sum 'Ba2 Cu3 O6.26 Sm'
_chemical_formula_weight 715.85
_space_group_IT_number 123
_symmetry_cell_setting tetragonal
_symmetry_space_group_name_Hall '-P 4 2'
_symmetry_space_group_name_H-M 'P 4/m m m'
_cell_angle_alpha 90
_cell_angle_beta 90
_cell_angle_gamma 90
_cell_formula_units_Z 1
_cell_length_a 3.8780(10)
_cell_length_b 3.878
_cell_length_c 11.818(2)
_cell_measurement_reflns_used 25
_cell_measurement_temperature 297.2
_cell_measurement_theta_max 28.5
_cell_measurement_theta_min 26.1
_cell_volume 177.73(5)
_computing_cell_refinement 'MSC/AFC Diffractometer Control Software'
_computing_data_collection
;MSC/AFC Diffractometer Control Software (Molecular Structure Corporation,
 1994)
;
_computing_data_reduction 'TEXSAN (Molecular Structure Corporation, 1998)'
_computing_publication_material TEXSAN
_computing_structure_refinement TEXSAN
_computing_structure_solution 'SHELXS86 (Sheldrick, 1985)'
_diffrn_measured_fraction_theta_full 1.000
_diffrn_measured_fraction_theta_max 1.000
_diffrn_measurement_device_type 'Rigaku AFC-5R'
_diffrn_measurement_method \w/2\q
_diffrn_radiation_type 'Mo K\a'
_diffrn_radiation_wavelength .7107
_diffrn_reflns_av_R_equivalents .030
_diffrn_reflns_limit_h_max 8
_diffrn_reflns_limit_h_min 0
_diffrn_reflns_limit_k_max 8
_diffrn_reflns_limit_k_min 0
_diffrn_reflns_limit_l_max 25
_diffrn_reflns_limit_l_min 0
_diffrn_reflns_number 1148
_diffrn_reflns_theta_full 50.18
_diffrn_reflns_theta_max 50.18
_diffrn_standards_decay_% .35
_diffrn_standards_interval_count 150
_diffrn_standards_number 4
_exptl_absorpt_coefficient_mu 27.830
_exptl_absorpt_correction_T_max .122
_exptl_absorpt_correction_T_min .006
_exptl_absorpt_correction_type analytical
_exptl_absorpt_process_details '(de Meulenaer & Tompa, 1965)'
_exptl_crystal_colour black
_exptl_crystal_density_diffrn 6.69
_exptl_crystal_density_method 'not measured'
_exptl_crystal_description plate
_exptl_crystal_size_max .50
_exptl_crystal_size_mid .33
_exptl_crystal_size_min .12
_refine_diff_density_max 2.83
_refine_diff_density_min -1.93
_refine_ls_extinction_coef 1.59(7)
_refine_ls_extinction_method 'Zachariasen (1967) type 2 Gaussian isotropic'
_refine_ls_goodness_of_fit_ref 1.594
_refine_ls_hydrogen_treatment none
_refine_ls_number_parameters 21
_refine_ls_number_reflns 533
_refine_ls_R_factor_gt .019
_refine_ls_shift/su_max <0.001
_refine_ls_structure_factor_coef F
_refine_ls_weighting_details 'w = 1/[\s^2^(Fo) + 0.00006|Fo|^2^]'
_refine_ls_weighting_scheme calc
_refine_ls_wR_factor_ref .026
_reflns_number_gt 533
_reflns_number_total 641
_reflns_threshold_expression F^2^>2\s(F^2^)
_cod_data_source_file br1311.cif
_cod_data_source_block I
_cod_original_cell_volume 177.76(6)
_cod_database_code 2011858
_cod_database_fobs_code 2011858

loop_
_symmetry_equiv_pos_as_xyz
x,y,z
-x,-y,z
-x,y,z
x,-y,z
-y,x,z
y,-x,z
y,x,z
-y,-x,z
-x,-y,-z
x,y,-z
x,-y,-z
-x,y,-z
y,-x,-z
-y,x,-z
-y,-x,-z
y,x,-z

loop_
_atom_site_label
_atom_site_fract_x
_atom_site_fract_y
_atom_site_fract_z
_atom_site_U_iso_or_equiv
_atom_site_adp_type
_atom_site_calc_flag
_atom_site_refinement_flags
_atom_site_occupancy
_atom_site_disorder_assembly
_atom_site_disorder_group
_atom_site_type_symbol
Sm 0.5 0.5 0.5 .00430(3) Uani d S 1.00 . . Sm
Ba 0.5 0.5 0.19249(2) .00792(3) Uani d S 1.00 . . Ba
Cu1 0 0 0 .01057(8) Uani d S 1.00 . . Cu
Cu2 0 0 0.35607(5) .00497(5) Uani d S 1.00 . . Cu
O1 0 0 0.1531(3) .0152(3) Uani d S 1.00 . . O
O2 0 0.5 0 .016(7) Uiso d SP .13(2) . . O
O3 0 0.5 0.3735(2) .0073(3) Uani d S 1.00 . . O

loop_
_atom_site_aniso_label
_atom_site_aniso_U_11
_atom_site_aniso_U_22
_atom_site_aniso_U_33
_atom_site_aniso_U_12
_atom_site_aniso_U_13
_atom_site_aniso_U_23
Sm .00349(7) .00349 .00590(10) 0 0 0
Ba .00783(7) .00783 .00810(10) 0 0 0
Cu1 .0124(2) .0124 .0069(3) 0 0 0
Cu2 .00292(9) .00292 .0091(2) 0 0 0
O1 .0180(10) .0184 .0090(10) 0 0 0
O3 .0061(6) .0035(5) .0122(7) 0 0 0

loop_
_atom_type_symbol
_atom_type_description
_atom_type_scat_dispersion_real
_atom_type_scat_dispersion_imag
_atom_type_scat_source
Sm Sm -.164 3.442
;International Tables for Crystallography
(1992, Vol. C, Tables 4.2.6.8 and 6.1.1.1)
;
Ba Ba -.324 2.282
;International Tables for Crystallography
(1992, Vol. C, Tables 4.2.6.8 and 6.1.1.1)
;
Cu Cu .320 1.265
;International Tables for Crystallography
(1992, Vol. C, Tables 4.2.6.8 and 6.1.1.1)
;
O O .011 .006
;International Tables for Crystallography
(1992, Vol. C, Tables 4.2.6.8 and 6.1.1.1)
;

loop_
_geom_angle_atom_site_label_1
_geom_angle_atom_site_label_2
_geom_angle_atom_site_label_3
_geom_angle_site_symmetry_1
_geom_angle_site_symmetry_3
_geom_angle
_geom_angle_publ_flag
O3 Sm O3 1_555 13_556 111.88(4) n
O3 Sm O3 1_555 9_566 75.25(8) no
O3 Sm O3 1_555 13_566 111.88(4) no
O3 Sm O3 1_555 1_655 104.75(8) n
O3 Sm O3 1_555 5_655 68.12(4) no
O3 Sm O3 1_555 5_665 68.12(4) no
O3 Sm O3 1_555 9_666 180.00000(10) no
O3 Sm O3 13_556 9_566 68.12(4) no
O3 Sm O3 13_556 13_566 104.75(8) no
O3 Sm O3 13_556 1_655 111.88(4) no
O3 Sm O3 13_556 5_655 75.25(8) no
O3 Sm O3 13_556 5_665 180.00000(10) no
O3 Sm O3 13_556 9_666 68.12(4) no
O3 Sm O3 9_566 13_566 68.12(4) no
O3 Sm O3 9_566 1_655 180.00000(10) no
O3 Sm O3 9_566 5_655 111.88(4) no
O3 Sm O3 9_566 5_665 111.88(4) no
O3 Sm O3 9_566 9_666 104.75(8) no
O3 Sm O3 13_566 1_655 111.88(4) no
O3 Sm O3 13_566 5_655 180.00000(10) no
O3 Sm O3 13_566 5_665 75.25(8) no
O3 Sm O3 13_566 9_666 68.12(4) no
O3 Sm O3 1_655 5_655 68.12(4) no
O3 Sm O3 1_655 5_665 68.12(4) no
O3 Sm O3 1_655 9_666 75.25(8) no
O3 Sm O3 5_655 5_665 104.75(8) no
O3 Sm O3 5_655 9_666 111.88(4) no
O3 Sm O3 5_665 9_666 111.88(4) no
O1 Ba O1 1_555 1_565 88.40(3) n
O1 Ba O1 1_555 1_655 88.40(3) no
O1 Ba O1 1_555 1_665 160.8(2) no
O1 Ba O2 1_555 1_555 54.59(6) n
O1 Ba O2 1_555 1_655 108.97(7) n
O1 Ba O2 1_555 5_655 54.59(6) no
O1 Ba O2 1_555 5_665 108.97(7) no
O1 Ba O3 1_555 1_555 69.86(7) n
O1 Ba O3 1_555 1_655 126.30(6) n
O1 Ba O3 1_555 5_655 69.86(7) no
O1 Ba O3 1_555 5_665 126.30(6) no
O1 Ba O1 1_565 1_655 160.8(2) n
O1 Ba O1 1_565 1_665 88.40(3) n
O1 Ba O2 1_565 1_555 54.59(6) no
O1 Ba O2 1_565 1_655 108.97(7) no
O1 Ba O2 1_565 5_655 108.97(7) no
O1 Ba O2 1_565 5_665 54.59(6) no
O1 Ba O3 1_565 1_555 69.86(7) no
O1 Ba O3 1_565 1_655 126.30(6) no
O1 Ba O3 1_565 5_655 126.30(6) no
O1 Ba O3 1_565 5_665 69.86(7) no
O1 Ba O1 1_655 1_665 88.40(3) no
O1 Ba O2 1_655 1_555 108.97(7) no
O1 Ba O2 1_655 1_655 54.59(6) no
O1 Ba O2 1_655 5_655 54.59(6) no
O1 Ba O2 1_655 5_665 108.97(7) no
O1 Ba O3 1_655 1_555 126.30(6) no
O1 Ba O3 1_655 1_655 69.86(7) no
O1 Ba O3 1_655 5_655 69.86(7) no
O1 Ba O3 1_655 5_665 126.30(6) no
O1 Ba O2 1_665 1_555 108.97(7) no
O1 Ba O2 1_665 1_655 54.59(6) no
O1 Ba O2 1_665 5_655 108.97(7) no
O1 Ba O2 1_665 5_665 54.59(6) no
O1 Ba O3 1_665 1_555 126.30(6) no
O1 Ba O3 1_665 1_655 69.86(7) no
O1 Ba O3 1_665 5_655 126.30(6) no
O1 Ba O3 1_665 5_665 69.86(7) no
O2 Ba O2 1_555 1_655 80.89(2) n
O2 Ba O2 1_555 5_655 54.609(6) n
O2 Ba O2 1_555 5_665 54.609(6) no
O2 Ba O3 1_555 1_555 97.37(3) n
O2 Ba O3 1_555 1_655 178.26(3) n
O2 Ba O3 1_555 5_655 124.32(2) n
O2 Ba O3 1_555 5_665 124.32(2) no
O2 Ba O2 1_655 5_655 54.609(6) no
O2 Ba O2 1_655 5_665 54.609(6) no
O2 Ba O3 1_655 1_555 178.26(3) no
O2 Ba O3 1_655 1_655 97.37(3) no
O2 Ba O3 1_655 5_655 124.32(2) no
O2 Ba O3 1_655 5_665 124.32(2) no
O2 Ba O2 5_655 5_665 80.891(6) no
O2 Ba O3 5_655 1_555 124.32(2) no
O2 Ba O3 5_655 1_655 124.32(2) no
O2 Ba O3 5_655 5_655 97.37(3) no
O2 Ba O3 5_655 5_665 178.26(3) no
O2 Ba O3 5_665 1_555 124.32(2) no
O2 Ba O3 5_665 1_655 124.32(2) no
O2 Ba O3 5_665 5_655 178.26(3) no
O2 Ba O3 5_665 5_665 97.37(3) no
O3 Ba O3 1_555 1_655 84.37(6) n
O3 Ba O3 1_555 5_655 56.70(4) no
O3 Ba O3 1_555 5_665 56.70(4) no
O3 Ba O3 1_655 5_655 56.70(4) no
O3 Ba O3 1_655 5_665 56.70(4) no
O3 Ba O3 5_655 5_665 84.37(6) no
O1 Cu1 O1 1_555 9_555 180.0 no
O1 Cu1 O2 1_555 1_555 90.0 no
O1 Cu1 O2 1_555 5_555 90.0 no
O1 Cu1 O2 1_555 1_545 90.0 no
O1 Cu1 O2 1_555 5_655 90.0 no
O1 Cu1 O2 9_555 1_555 90.0 no
O1 Cu1 O2 9_555 5_555 90.0 no
O1 Cu1 O2 9_555 1_545 90.0 no
O1 Cu1 O2 9_555 5_655 90.0 no
O2 Cu1 O2 1_555 5_555 90.0 no
O2 Cu1 O2 1_555 1_545 180.0 no
O2 Cu1 O2 1_555 5_655 90.0 no
O2 Cu1 O2 5_555 1_545 90.0 no
O2 Cu1 O2 5_555 5_655 180.0 no
O2 Cu1 O2 1_545 5_655 90.0 no
O1 Cu2 O3 1_555 1_555 96.07(7) yes
O1 Cu2 O3 1_555 5_555 96.07(7) no
O1 Cu2 O3 1_555 1_545 96.07(7) no
O1 Cu2 O3 1_555 5_655 96.07(7) no
O3 Cu2 O3 1_555 5_555 89.360(10) yes
O3 Cu2 O3 1_555 1_545 167.90(10) yes
O3 Cu2 O3 1_555 5_655 89.360(10) no
O3 Cu2 O3 5_555 1_545 89.360(10) no
O3 Cu2 O3 5_555 5_655 167.90(10) no
O3 Cu2 O3 1_545 5_655 89.360(10) no
Ba O1 Ba 1_555 1_445 160.8(2) n
Ba O1 Ba 1_555 1_455 88.40(3) n
Ba O1 Ba 1_555 1_545 88.40(3) no
Ba O1 Cu1 1_555 1_555 99.62(8) n
Ba O1 Cu2 1_555 1_555 80.38(8) n
Ba O1 Ba 1_445 1_455 88.40(3) no
Ba O1 Ba 1_445 1_545 88.40(3) no
Ba O1 Cu1 1_445 1_555 99.62(8) no
Ba O1 Cu2 1_445 1_555 80.38(8) no
Ba O1 Ba 1_455 1_545 160.8(2) no
Ba O1 Cu1 1_455 1_555 99.62(8) no
Ba O1 Cu2 1_455 1_555 80.38(8) no
Ba O1 Cu1 1_545 1_555 99.62(8) no
Ba O1 Cu2 1_545 1_555 80.38(8) no
Cu1 O1 Cu2 1_555 1_555 180.0 no
Ba O2 Ba 1_555 1_455 80.89(2) n
Ba O2 Ba 1_555 9_565 180.0 no
Ba O2 Ba 1_555 9_665 99.11(2) no
Ba O2 Cu1 1_555 1_555 90.0 no
Ba O2 Cu1 1_555 1_565 90.0 no
Ba O2 Ba 1_455 9_565 99.11(2) no
Ba O2 Ba 1_455 9_665 180.0 no
Ba O2 Cu1 1_455 1_555 90.0 no
Ba O2 Cu1 1_455 1_565 90.0 no
Ba O2 Ba 9_565 9_665 80.89(2) no
Ba O2 Cu1 9_565 1_555 90.0 no
Ba O2 Cu1 9_565 1_565 90.0 no
Ba O2 Cu1 9_665 1_555 90.0 no
Ba O2 Cu1 9_665 1_565 90.0 no
Cu1 O2 Cu1 1_555 1_565 180.0 no
Sm O3 Sm 1_555 1_455 104.75(8) n
Sm O3 Ba 1_555 1_555 85.44(2) n
Sm O3 Ba 1_555 1_455 169.81(7) n
Cu2 O3 Cu2 1_555 1_565 167.90(10) n

loop_
_geom_bond_atom_site_label_1
_geom_bond_atom_site_label_2
_geom_bond_site_symmetry_1
_geom_bond_site_symmetry_2
_geom_bond_distance
_geom_bond_publ_flag
Sm Cu2 . . 3.2271(4) n
Sm O3 . . 2.4480(10) yes
Ba Cu2 . . 3.3553(5) n
Ba O1 . . 2.7815(7) yes
Ba O2 . . 2.9892(4) yes
Ba O3 . . 2.888(2) yes
Cu1 O1 . . 1.810(4) yes
Cu1 O2 . . 1.9391(5) yes
Cu2 Cu2 . 9_556 3.4020(10) n
Cu2 O1 . . 2.398(4) yes
Cu2 O3 . . 1.9501(2) yes

loop_
_geom_contact_atom_site_label_1
_geom_contact_atom_site_label_2
_geom_contact_distance
_geom_contact_site_symmetry_2
_geom_contact_publ_flag
Sm Cu2 3.2271(4) . no
Sm Cu2 3.2271(4) 9_556 no
Sm Cu2 3.2271(4) 1_565 no
Sm Cu2 3.2271(4) 9_566 no
Sm Cu2 3.2271(4) 1_655 no
Sm Cu2 3.2271(4) 9_656 no
Sm Cu2 3.2271(4) 1_665 no
Sm Cu2 3.2271(4) 9_666 no
Ba Cu2 3.3553(5) . no
Ba Cu2 3.3553(5) 1_565 no
Ba Cu2 3.3553(5) 1_655 no
Ba Cu2 3.3553(5) 1_665 no
Ba O1 2.7815(7) . no
Ba O1 2.7815(7) 1_565 no
Ba O1 2.7815(7) 1_655 no
Ba O1 2.7815(7) 1_665 no
Ba O2 2.9892(4) . no
Ba O2 2.9892(4) 1_655 no
Ba O2 2.9892(2) 5_655 no
Ba O2 2.9892(2) 5_665 no
Ba O3 2.888(2) . no
Ba O3 2.888(2) 1_655 no
Ba O3 2.888(2) 5_655 no
Ba O3 2.888(2) 5_665 no
Cu2 Cu2 3.4020(10) 9_556 no
O1 O2 2.653(3) . no
O1 O2 2.653(3) 5_555 no
O1 O2 2.653(3) 1_545 no
O1 O2 2.653(3) 5_655 no
O1 O3 3.247(4) . no
O1 O3 3.247(4) 5_555 no
O1 O3 3.247(4) 1_545 no
O1 O3 3.247(4) 5_655 no
O2 O2 2.7424(4) 5_555 no
O2 O2 2.7424(4) 5_565 no
O2 O2 2.7424(4) 5_655 no
O2 O2 2.7424(4) 5_665 no
O3 O3 2.7424(4) 5_555 no
O3 O3 2.7424(4) 5_565 no
O3 O3 2.990(4) 9_566 no
O3 O3 2.7424(4) 5_655 no
O3 O3 2.7424(4) 5_665 no
Ba O1 2.7815(7) 1_665 no
Ba O1 2.7815(7) 1_655 no
Ba O1 2.7815(7) 1_565 no
Ba O1 2.7815(7) . no
Ba O3 2.888(2) 1_655 no
Ba O3 2.888(2) . no
Ba O3 2.888(2) 5_665 no
Ba O3 2.888(2) 5_655 no
Ba O2 2.9892(4) 1_655 no
Ba O2 2.9892(4) . no
Ba O2 2.9892(2) 5_665 no
Ba O2 2.9892(2) 5_655 no
O2 O2 2.7424(4) 5_665 no
O2 O2 2.7424(4) 5_565 no
O3 O3 2.7424(4) 5_665 no
O3 O3 2.7424(4) 5_565 no
O3 O3 2.990(4) 9_566 no
